data_1542477
loop_
_publ_author_name
'Klass, Michaela'
'N\"ather, Christian'
'Tuczek, Felix'

_publ_section_title
;
 6-Methyl-2-[(6-methylpyridin-2-yl)amino]pyridinium chloride chloroform
 monosolvate
;
_journal_coeditor_code HB4005
_journal_issue 1
_journal_name_full IUCrData
_journal_page_first x152467
_journal_paper_doi 10.1107/S2414314615024670
_journal_volume 1
_journal_year 2016
_chemical_formula_iupac 'C12 H12 N3 +, Cl -, C H3 Cl'
_chemical_formula_moiety 'C12 H12 N3 +, Cl -, C H3 Cl'
_chemical_formula_sum 'C13 H15 Cl4 N3'
_chemical_formula_weight 355.08
_chemical_name_systematic
;6-Methyl-2-[(6-methylpyridin-2-yl)amino]pyridinium chloride chloroform
monosolvate
;
_space_group_crystal_system triclinic
_space_group_IT_number 2
_space_group_name_Hall '-P 1'
_space_group_name_H-M_alt 'P -1'
_symmetry_space_group_name_Hall '-P 1'
_symmetry_space_group_name_H-M 'P -1'
_atom_sites_solution_hydrogens mixed
_audit_creation_method SHELXL-2014
_cell_angle_alpha 71.744(3)
_cell_angle_beta 89.177(4)
_cell_angle_gamma 72.582(4)
_cell_formula_units_Z 2
_cell_length_a 7.0474(3)
_cell_length_b 9.7775(5)
_cell_length_c 12.8695(6)
_cell_measurement_reflns_used 11648
_cell_measurement_temperature 170(2)
_cell_measurement_theta_max 27.005
_cell_measurement_theta_min 1.673
_cell_volume 800.44(7)
_computing_cell_refinement
;
X-AREA (Stoe, 2008)
;
_computing_data_collection
;
X-AREA (Stoe, 2008)
;
_computing_data_reduction
;
X-AREA (Stoe, 2008)
;
_computing_molecular_graphics
;
DIAMOND (Brandenburg, 1999)
;
_computing_publication_material
;
publCIF (Westrip, 2010)
;
_computing_structure_refinement
;
SHELXL2014 (Sheldrick, 2015)
;
_computing_structure_solution
;
SHELXS97 (Sheldrick, 2008)
;
_diffrn_ambient_temperature 170(2)
_diffrn_measured_fraction_theta_full 0.999
_diffrn_measured_fraction_theta_max 0.999
_diffrn_measurement_device_type 'Stoe IPDS-2'
_diffrn_measurement_method 'Omega scan'
_diffrn_radiation_type MoK\a
_diffrn_radiation_wavelength 0.71073
_diffrn_reflns_av_R_equivalents 0.0288
_diffrn_reflns_limit_h_max 9
_diffrn_reflns_limit_h_min -9
_diffrn_reflns_limit_k_max 12
_diffrn_reflns_limit_k_min -12
_diffrn_reflns_limit_l_max 16
_diffrn_reflns_limit_l_min -14
_diffrn_reflns_number 11648
_diffrn_reflns_theta_full 25.242
_diffrn_reflns_theta_max 27.005
_diffrn_reflns_theta_min 1.673
_exptl_absorpt_coefficient_mu 0.732
_exptl_absorpt_correction_T_max 0.9410
_exptl_absorpt_correction_T_min 0.8024
_exptl_absorpt_correction_type numerical
_exptl_absorpt_process_details '(X-RED and X-SHAPE; Stoe, 2008)'
_exptl_crystal_colour colorless
_exptl_crystal_density_diffrn 1.473
_exptl_crystal_description block
_exptl_crystal_F_000 364
_exptl_crystal_size_max 0.14
_exptl_crystal_size_mid 0.10
_exptl_crystal_size_min 0.06
_refine_diff_density_max 0.373
_refine_diff_density_min -0.498
_refine_ls_extinction_coef 0.012(4)
_refine_ls_extinction_expression Fc^*^=kFc[1+0.001xFc^2^\l^3^/sin(2\q)]^-1/4^
_refine_ls_extinction_method
;
SHELXL2014 (Sheldrick, 2015)
;
_refine_ls_goodness_of_fit_ref 1.068
_refine_ls_hydrogen_treatment constr
_refine_ls_matrix_type full
_refine_ls_number_parameters 184
_refine_ls_number_reflns 3487
_refine_ls_number_restraints 0
_refine_ls_restrained_S_all 1.068
_refine_ls_R_factor_all 0.0464
_refine_ls_R_factor_gt 0.0366
_refine_ls_shift/su_max 0.001
_refine_ls_shift/su_mean 0.000
_refine_ls_structure_factor_coef Fsqd
_refine_ls_weighting_details 'w=1/[\s^2^(Fo^2^)+(0.0529P)^2^+0.1904P] where P=(Fo^2^+2Fc^2^)/3'
_refine_ls_weighting_scheme calc
_refine_ls_wR_factor_gt 0.0956
_refine_ls_wR_factor_ref 0.0998
_reflns_number_gt 2885
_reflns_number_total 3487
_reflns_threshold_expression 'I > 2\s(I)'
_cod_data_source_file hb4005sup1.cif
_cod_data_source_block I
_cod_depositor_comments 'Adding full bibliography for 1542477.cif.'
_cod_database_code 1542477
_cod_database_fobs_code 1542477
_shelx_space_group_comment
;
The symmetry employed for this shelxl refinement is uniquely defined
by the following loop, which should always be used as a source of
symmetry information in preference to the above space-group names.
They are only intended as comments.
;
_shelxl_version_number 2.014

loop_
_space_group_symop_operation_xyz
'x, y, z'
'-x, -y, -z'

loop_
_atom_site_type_symbol
_atom_site_label
_atom_site_fract_x
_atom_site_fract_y
_atom_site_fract_z
_atom_site_U_iso_or_equiv
_atom_site_adp_type
_atom_site_calc_flag
_atom_site_occupancy
C C1 0.2170(2) 0.56775(18) 0.42537(14) 0.0307(3) Uani d 1
N N1 0.1363(2) 0.62988(15) 0.50101(12) 0.0311(3) Uani d 1
C C2 0.0123(2) 0.77434(18) 0.46826(15) 0.0329(4) Uani d 1
C C3 -0.0301(3) 0.85842(19) 0.35861(16) 0.0375(4) Uani d 1
H H3 -0.1169 0.9598 0.3365 0.045 Uiso calc 1
C C4 0.0558(3) 0.7931(2) 0.28052(16) 0.0382(4) Uani d 1
H H4 0.0282 0.8501 0.2046 0.046 Uiso calc 1
C C5 0.1808(3) 0.6459(2) 0.31318(15) 0.0347(4) Uani d 1
H H5 0.2401 0.5993 0.2610 0.042 Uiso calc 1
C C6 -0.0711(3) 0.8329(2) 0.55911(17) 0.0401(4) Uani d 1
H H6A -0.1584 0.7759 0.5979 0.060 Uiso calc 1
H H6B -0.1480 0.9405 0.5284 0.060 Uiso calc 1
H H6C 0.0386 0.8208 0.6106 0.060 Uiso calc 1
N N2 0.3428(2) 0.41937(15) 0.46120(12) 0.0324(3) Uani d 1
H H2N 0.3963 0.3812 0.4102 0.049 Uiso d 1
C C7 0.3893(2) 0.32334(18) 0.56621(14) 0.0313(3) Uani d 1
N N3 0.3260(2) 0.37459(15) 0.64998(12) 0.0318(3) Uani d 1
H H3N 0.2560 0.4706 0.6350 0.038 Uiso calc 1
C C8 0.3655(3) 0.2848(2) 0.75685(15) 0.0355(4) Uani d 1
C C9 0.4732(3) 0.1354(2) 0.78009(16) 0.0398(4) Uani d 1
H H9 0.5021 0.0704 0.8541 0.048 Uiso calc 1
C C10 0.5407(3) 0.0785(2) 0.69463(17) 0.0403(4) Uani d 1
H H10 0.6145 -0.0255 0.7109 0.048 Uiso calc 1
C C11 0.5014(3) 0.17111(19) 0.58816(16) 0.0363(4) Uani d 1
H H11 0.5492 0.1331 0.5301 0.044 Uiso calc 1
C C12 0.2855(3) 0.3610(2) 0.83920(16) 0.0458(4) Uani d 1
H H12A 0.3130 0.2857 0.9129 0.069 Uiso calc 1
H H12B 0.1410 0.4092 0.8227 0.069 Uiso calc 1
H H12C 0.3498 0.4380 0.8362 0.069 Uiso calc 1
Cl Cl1 0.53676(8) 0.27483(5) 0.28940(4) 0.04733(15) Uani d 1
C C13 0.8018(3) 0.2797(2) 0.06653(17) 0.0480(5) Uani d 1
H H13 0.7065 0.2978 0.1227 0.058 Uiso calc 1
Cl Cl2 0.74696(8) 0.44562(6) -0.04674(4) 0.05151(16) Uani d 1
Cl Cl3 1.04500(10) 0.23050(10) 0.12560(6) 0.0780(2) Uani d 1
Cl Cl4 0.77072(12) 0.13078(7) 0.02606(6) 0.0723(2) Uani d 1

loop_
_atom_site_aniso_label
_atom_site_aniso_U_11
_atom_site_aniso_U_22
_atom_site_aniso_U_33
_atom_site_aniso_U_12
_atom_site_aniso_U_13
_atom_site_aniso_U_23
C1 0.0285(8) 0.0325(8) 0.0352(9) -0.0113(6) 0.0055(7) -0.0147(7)
N1 0.0294(7) 0.0312(7) 0.0359(7) -0.0096(5) 0.0065(6) -0.0154(6)
C2 0.0285(8) 0.0302(8) 0.0432(10) -0.0098(6) 0.0051(7) -0.0157(7)
C3 0.0335(9) 0.0324(8) 0.0453(10) -0.0100(7) 0.0010(7) -0.0111(7)
C4 0.0387(9) 0.0394(9) 0.0355(9) -0.0142(7) 0.0002(7) -0.0089(7)
C5 0.0360(9) 0.0390(9) 0.0328(9) -0.0137(7) 0.0062(7) -0.0147(7)
C6 0.0390(9) 0.0353(9) 0.0512(11) -0.0103(7) 0.0107(8) -0.0226(8)
N2 0.0344(7) 0.0325(7) 0.0325(7) -0.0080(6) 0.0078(6) -0.0160(6)
C7 0.0281(8) 0.0330(8) 0.0365(9) -0.0108(6) 0.0058(7) -0.0152(7)
N3 0.0317(7) 0.0306(7) 0.0348(7) -0.0094(5) 0.0061(6) -0.0133(6)
C8 0.0327(8) 0.0396(9) 0.0360(9) -0.0145(7) 0.0045(7) -0.0116(7)
C9 0.0381(9) 0.0383(9) 0.0392(10) -0.0121(7) -0.0003(8) -0.0070(8)
C10 0.0364(9) 0.0323(8) 0.0499(11) -0.0077(7) -0.0013(8) -0.0128(8)
C11 0.0314(8) 0.0346(8) 0.0451(10) -0.0074(7) 0.0024(7) -0.0186(8)
C12 0.0497(11) 0.0521(11) 0.0367(10) -0.0149(9) 0.0095(8) -0.0168(9)
Cl1 0.0594(3) 0.0437(3) 0.0439(3) -0.0157(2) 0.0212(2) -0.0220(2)
C13 0.0480(11) 0.0542(11) 0.0368(10) -0.0102(9) 0.0081(8) -0.0135(9)
Cl2 0.0574(3) 0.0499(3) 0.0397(3) -0.0087(2) 0.0098(2) -0.0119(2)
Cl3 0.0540(4) 0.1047(5) 0.0553(4) -0.0188(3) -0.0076(3) -0.0035(3)
Cl4 0.0938(5) 0.0535(3) 0.0663(4) -0.0184(3) 0.0004(4) -0.0188(3)

loop_
_atom_type_symbol
_atom_type_description
_atom_type_scat_dispersion_real
_atom_type_scat_dispersion_imag
_atom_type_scat_source
C C 0.0033 0.0016 'International Tables Vol C Tables 4.2.6.8 and 6.1.1.4'
H H 0.0000 0.0000 'International Tables Vol C Tables 4.2.6.8 and 6.1.1.4'
N N 0.0061 0.0033 'International Tables Vol C Tables 4.2.6.8 and 6.1.1.4'
Cl Cl 0.1484 0.1585 'International Tables Vol C Tables 4.2.6.8 and 6.1.1.4'

loop_
_geom_angle_atom_site_label_1
_geom_angle_atom_site_label_2
_geom_angle_atom_site_label_3
_geom_angle
N1 C1 N2 118.11(15)
N1 C1 C5 122.75(15)
N2 C1 C5 119.14(15)
C1 N1 C2 119.32(15)
N1 C2 C3 121.07(16)
N1 C2 C6 115.17(16)
C3 C2 C6 123.76(16)
C2 C3 C4 119.17(16)
C2 C3 H3 120.4
C4 C3 H3 120.4
C5 C4 C3 120.08(17)
C5 C4 H4 120.0
C3 C4 H4 120.0
C4 C5 C1 117.60(16)
C4 C5 H5 121.2
C1 C5 H5 121.2
C2 C6 H6A 109.5
C2 C6 H6B 109.5
H6A C6 H6B 109.5
C2 C6 H6C 109.5
H6A C6 H6C 109.5
H6B C6 H6C 109.5
C7 N2 C1 127.70(14)
C7 N2 H2N 115.6
C1 N2 H2N 116.7
N3 C7 N2 119.76(15)
N3 C7 C11 119.47(16)
N2 C7 C11 120.77(16)
C7 N3 C8 122.93(15)
C7 N3 H3N 118.5
C8 N3 H3N 118.5
N3 C8 C9 118.58(17)
N3 C8 C12 115.71(16)
C9 C8 C12 125.71(18)
C8 C9 C10 119.86(18)
C8 C9 H9 120.1
C10 C9 H9 120.1
C11 C10 C9 120.55(17)
C11 C10 H10 119.7
C9 C10 H10 119.7
C10 C11 C7 118.61(17)
C10 C11 H11 120.7
C7 C11 H11 120.7
C8 C12 H12A 109.5
C8 C12 H12B 109.5
H12A C12 H12B 109.5
C8 C12 H12C 109.5
H12A C12 H12C 109.5
H12B C12 H12C 109.5
Cl3 C13 Cl2 111.00(12)
Cl3 C13 Cl4 110.30(12)
Cl2 C13 Cl4 109.85(12)
Cl3 C13 H13 108.5
Cl2 C13 H13 108.5
Cl4 C13 H13 108.5

loop_
_geom_bond_atom_site_label_1
_geom_bond_atom_site_label_2
_geom_bond_distance
C1 N1 1.337(2)
C1 N2 1.388(2)
C1 C5 1.391(2)
N1 C2 1.355(2)
C2 C3 1.376(3)
C2 C6 1.496(3)
C3 C4 1.392(3)
C3 H3 0.9500
C4 C5 1.377(3)
C4 H4 0.9500
C5 H5 0.9500
C6 H6A 0.9800
C6 H6B 0.9800
C6 H6C 0.9800
N2 C7 1.360(2)
N2 H2N 0.8800
C7 N3 1.343(2)
C7 C11 1.399(2)
N3 C8 1.359(2)
N3 H3N 0.8800
C8 C9 1.366(3)
C8 C12 1.491(3)
C9 C10 1.398(3)
C9 H9 0.9500
C10 C11 1.363(3)
C10 H10 0.9500
C11 H11 0.9500
C12 H12A 0.9800
C12 H12B 0.9800
C12 H12C 0.9800
C13 Cl3 1.749(2)
C13 Cl2 1.751(2)
C13 Cl4 1.763(2)
C13 H13 1.0000

loop_
_geom_hbond_atom_site_label_D
_geom_hbond_atom_site_label_H
_geom_hbond_atom_site_label_A
_geom_hbond_site_symmetry_A
_geom_hbond_distance_DH
_geom_hbond_distance_HA
_geom_hbond_distance_DA
_geom_hbond_angle_DHA
N3 H3n N1 . 0.88 1.92 2.602(2) 133
N2 H2N Cl1 . 0.88 2.20 3.0771(15) 177
C5 H5 Cl2 2_665 0.95 2.92 3.7969(19) 154
C13 H13 Cl1 . 1.00 2.42 3.396(2) 164
